data_4025992
loop_
_publ_author_name
'Mallesh Beesu'
'Mariappan Periasamy'

_publ_contact_author_address
; 
School of Chemistry
University of Hyderabad
Hyderabad 500 046,
India
;
_publ_contact_author_email mpsc@uohyd.ernet.in
_publ_section_title
;
 Reactive Iron Carbonyl Reagents via Reaction of Metal Alkoxides with
 Fe(CO)5 or Fe2(CO)9: Synthesis of Cyclobutenediones via Double
 Carbonylation of Alkynes
;
_journal_name_full 'Journal of Organic Chemistry'
_journal_page_first 543
_journal_page_last 549
_journal_paper_doi 10.1021/jo102104a
_journal_volume 76
_journal_year 2011
_chemical_formula_moiety 'C18 H10 O2'
_chemical_formula_sum 'C18 H10 O2'
_chemical_formula_weight 258.26
_chemical_melting_point 116
_chemical_name_common 3-Phenyl-4-phenylethynyl-1,2-cyclobutenedione
_chemical_name_systematic
; 
 ? 
;
_space_group_IT_number 14
_symmetry_cell_setting monoclinic
_symmetry_space_group_name_Hall '-P 2ybc'
_symmetry_space_group_name_H-M 'P 1 21/c 1'
_atom_sites_solution_hydrogens geom
_atom_sites_solution_primary direct
_atom_sites_solution_secondary difmap
_audit_creation_method SHELXL-97
_cell_angle_alpha 90.00
_cell_angle_beta 97.6640(10)
_cell_angle_gamma 90.00
_cell_formula_units_Z 4
_cell_length_a 11.7943(8)
_cell_length_b 15.0340(11)
_cell_length_c 7.5926(5)
_cell_measurement_temperature 298(2)
_cell_volume 1334.26(16)
_computing_cell_refinement 'Bruker SMART'
_computing_data_collection 'Bruker SMART'
_computing_data_reduction 'Bruker SAINT'
_computing_molecular_graphics 'Bruker SHELXTL'
_computing_publication_material 'Bruker SHELXTL'
_computing_structure_refinement 'SHELXL-97 (Sheldrick, 1997)'
_computing_structure_solution 'SHELXS-97 (Sheldrick, 1990)'
_diffrn_ambient_temperature 298(2)
_diffrn_measured_fraction_theta_full 0.995
_diffrn_measured_fraction_theta_max 0.995
_diffrn_measurement_device_type 'CCD Area Detector'
_diffrn_measurement_method 'Phi and Omega Scans'
_diffrn_radiation_monochromator graphite
_diffrn_radiation_source 'fine-focus sealed tube'
_diffrn_radiation_type MoK\a
_diffrn_radiation_wavelength 0.71073
_diffrn_reflns_av_R_equivalents 0.0251
_diffrn_reflns_av_sigmaI/netI 0.0229
_diffrn_reflns_limit_h_max 13
_diffrn_reflns_limit_h_min -14
_diffrn_reflns_limit_k_max 18
_diffrn_reflns_limit_k_min -18
_diffrn_reflns_limit_l_max 9
_diffrn_reflns_limit_l_min -9
_diffrn_reflns_number 10070
_diffrn_reflns_theta_full 25.95
_diffrn_reflns_theta_max 25.95
_diffrn_reflns_theta_min 1.74
_exptl_absorpt_coefficient_mu 0.083
_exptl_absorpt_correction_T_max 0.9626
_exptl_absorpt_correction_T_min 0.9595
_exptl_absorpt_correction_type empirical
_exptl_absorpt_process_details 'Bruker SADABS'
_exptl_crystal_colour Yellow
_exptl_crystal_density_diffrn 1.286
_exptl_crystal_description Block'
_exptl_crystal_F_000 536
_exptl_crystal_size_max 0.50
_exptl_crystal_size_mid 0.48
_exptl_crystal_size_min 0.46
_refine_diff_density_max 0.337
_refine_diff_density_min -0.141
_refine_diff_density_rms 0.034
_refine_ls_extinction_method none
_refine_ls_goodness_of_fit_ref 1.020
_refine_ls_hydrogen_treatment mixed
_refine_ls_matrix_type full
_refine_ls_number_parameters 221
_refine_ls_number_reflns 2596
_refine_ls_number_restraints 0
_refine_ls_restrained_S_all 1.020
_refine_ls_R_factor_all 0.0790
_refine_ls_R_factor_gt 0.0507
_refine_ls_shift/su_max 0.000
_refine_ls_shift/su_mean 0.000
_refine_ls_structure_factor_coef Fsqd
_refine_ls_weighting_details 'calc w=1/[\s^2^(Fo^2^)+(0.0783P)^2^+0.1711P] where P=(Fo^2^+2Fc^2^)/3'
_refine_ls_weighting_scheme calc
_refine_ls_wR_factor_gt 0.1327
_refine_ls_wR_factor_ref 0.1519
_reflns_number_gt 1743
_reflns_number_total 2596
_reflns_threshold_expression >2sigma(I)
_cod_data_source_file jo102104a_si_003_1.cif
_cod_data_source_block mp138_m
_cod_database_code 4025992

loop_
_symmetry_equiv_pos_as_xyz
'x, y, z'
'-x, y+1/2, -z+1/2'
'-x, -y, -z'
'x, -y-1/2, z-1/2'

loop_
_atom_site_label
_atom_site_type_symbol
_atom_site_fract_x
_atom_site_fract_y
_atom_site_fract_z
_atom_site_U_iso_or_equiv
_atom_site_adp_type
_atom_site_occupancy
_atom_site_symmetry_multiplicity
_atom_site_calc_flag
C1 C 0.56076(15) 0.76747(13) 0.1791(2) 0.0581(5) Uani 1 1 d
C2 C 0.69842(17) 0.64196(13) 0.1031(2) 0.0605(5) Uani 1 1 d
C3 C 0.65808(15) 0.73102(13) 0.1286(2) 0.0559(5) Uani 1 1 d
C4 C 0.45983(16) 0.73430(13) 0.2325(2) 0.0613(5) Uani 1 1 d
C5 C 0.26362(15) 0.68237(12) 0.3233(2) 0.0554(5) Uani 1 1 d
C6 C 0.59663(18) 0.86102(15) 0.1524(3) 0.0670(6) Uani 1 1 d
C7 C 0.70857(17) 0.81987(15) 0.0980(3) 0.0667(5) Uani 1 1 d
C8 C 0.37131(16) 0.71068(13) 0.2767(3) 0.0602(5) Uani 1 1 d
C9 C 0.2530(2) 0.60103(14) 0.4053(3) 0.0699(6) Uani 1 1 d
C10 C 0.16836(17) 0.73541(15) 0.2812(3) 0.0655(5) Uani 1 1 d
C11 C 0.6374(2) 0.56723(15) 0.1438(3) 0.0769(6) Uani 1 1 d
C12 C 0.80011(19) 0.63097(18) 0.0311(3) 0.0745(6) Uani 1 1 d
C13 C 0.0537(2) 0.62688(19) 0.3992(4) 0.0860(8) Uani 1 1 d
C14 C 0.06380(19) 0.70718(18) 0.3188(3) 0.0797(7) Uani 1 1 d
C15 C 0.1476(2) 0.57417(17) 0.4432(4) 0.0842(7) Uani 1 1 d
C16 C 0.6780(3) 0.48402(18) 0.1127(4) 0.0970(9) Uani 1 1 d
C17 C 0.7778(3) 0.4739(2) 0.0398(4) 0.1016(9) Uani 1 1 d
C18 C 0.8381(3) 0.5470(2) -0.0009(4) 0.0955(8) Uani 1 1 d
H1 H 0.1771(17) 0.7915(16) 0.224(3) 0.083(7) Uiso 1 1 d
H2 H -0.018(2) 0.6111(17) 0.422(3) 0.102(8) Uiso 1 1 d
H3 H 0.318(2) 0.5659(15) 0.432(3) 0.083(7) Uiso 1 1 d
H4 H 0.001(2) 0.7445(15) 0.289(3) 0.088(7) Uiso 1 1 d
H5 H 0.5656(19) 0.5755(14) 0.193(3) 0.078(7) Uiso 1 1 d
H6 H 0.909(3) 0.5422(18) -0.054(4) 0.115(9) Uiso 1 1 d
H7 H 0.140(2) 0.5164(19) 0.498(3) 0.106(8) Uiso 1 1 d
H8 H 0.8410(19) 0.6877(17) -0.004(3) 0.097(8) Uiso 1 1 d
H9 H 0.802(2) 0.413(2) 0.017(4) 0.130(10) Uiso 1 1 d
H10 H 0.642(2) 0.4346(19) 0.140(3) 0.105(9) Uiso 1 1 d
O1 O 0.55648(15) 0.93277(11) 0.1645(2) 0.0940(5) Uani 1 1 d
O2 O 0.79532(15) 0.84492(11) 0.0512(2) 0.0942(6) Uani 1 1 d

loop_
_atom_site_aniso_label
_atom_site_aniso_U_11
_atom_site_aniso_U_22
_atom_site_aniso_U_33
_atom_site_aniso_U_23
_atom_site_aniso_U_13
_atom_site_aniso_U_12
C1 0.0503(10) 0.0691(12) 0.0546(10) 0.0029(9) 0.0064(8) -0.0087(9)
C2 0.0582(12) 0.0679(13) 0.0540(11) -0.0011(9) 0.0030(9) -0.0052(9)
C3 0.0478(10) 0.0682(12) 0.0517(10) 0.0017(8) 0.0067(8) -0.0093(8)
C4 0.0531(11) 0.0698(12) 0.0621(12) 0.0014(9) 0.0123(9) -0.0058(9)
C5 0.0491(10) 0.0552(10) 0.0635(11) -0.0065(8) 0.0134(8) -0.0067(8)
C6 0.0676(13) 0.0655(13) 0.0676(13) 0.0023(10) 0.0082(10) -0.0044(10)
C7 0.0590(12) 0.0796(14) 0.0625(12) 0.0020(10) 0.0114(10) -0.0199(10)
C8 0.0537(11) 0.0652(12) 0.0626(12) -0.0001(9) 0.0109(9) -0.0036(9)
C9 0.0703(14) 0.0544(12) 0.0891(15) -0.0005(10) 0.0251(12) 0.0031(10)
C10 0.0578(12) 0.0642(13) 0.0740(13) 0.0007(10) 0.0073(10) -0.0020(10)
C11 0.0836(16) 0.0701(14) 0.0775(15) 0.0015(11) 0.0126(12) -0.0107(12)
C12 0.0637(14) 0.0845(16) 0.0749(14) -0.0033(12) 0.0078(11) 0.0036(12)
C13 0.0608(15) 0.0942(18) 0.1086(19) -0.0204(15) 0.0316(13) -0.0257(14)
C14 0.0514(13) 0.0894(17) 0.0981(17) -0.0101(13) 0.0097(12) 0.0036(12)
C15 0.0911(18) 0.0602(14) 0.1086(19) -0.0043(12) 0.0405(14) -0.0205(13)
C16 0.127(2) 0.0652(17) 0.0970(19) 0.0030(13) 0.0076(17) -0.0064(16)
C17 0.135(3) 0.0785(19) 0.0877(18) -0.0091(14) 0.0005(17) 0.0261(19)
C18 0.0867(19) 0.106(2) 0.0937(19) -0.0068(15) 0.0123(15) 0.0262(16)
O1 0.0941(12) 0.0722(10) 0.1172(14) 0.0054(9) 0.0197(10) 0.0044(9)
O2 0.0783(11) 0.0980(12) 0.1127(13) 0.0024(9) 0.0362(10) -0.0296(9)

loop_
_atom_type_symbol
_atom_type_description
_atom_type_scat_dispersion_real
_atom_type_scat_dispersion_imag
_atom_type_scat_source
C C 0.0033 0.0016 'International Tables Vol C Tables 4.2.6.8 and 6.1.1.4'
H H 0.0000 0.0000 'International Tables Vol C Tables 4.2.6.8 and 6.1.1.4'
O O 0.0106 0.0060 'International Tables Vol C Tables 4.2.6.8 and 6.1.1.4'

loop_
_geom_angle_atom_site_label_1
_geom_angle_atom_site_label_2
_geom_angle_atom_site_label_3
_geom_angle
C3 C1 C4 135.58(18)
C3 C1 C6 94.34(16)
C4 C1 C6 130.06(18)
C11 C2 C12 119.3(2)
C11 C2 C3 122.0(2)
C12 C2 C3 118.66(19)
C1 C3 C2 135.35(17)
C1 C3 C7 92.98(16)
C2 C3 C7 131.60(17)
C8 C4 C1 176.3(2)
C10 C5 C9 119.66(19)
C10 C5 C8 119.59(18)
C9 C5 C8 120.72(18)
O1 C6 C1 136.4(2)
O1 C6 C7 137.8(2)
C1 C6 C7 85.84(16)
O2 C7 C3 135.0(2)
O2 C7 C6 138.2(2)
C3 C7 C6 86.83(15)
C4 C8 C5 178.0(2)
C15 C9 C5 119.5(2)
C14 C10 C5 120.0(2)
C16 C11 C2 119.7(3)
C18 C12 C2 119.8(3)
C14 C13 C15 120.3(2)
C13 C14 C10 120.1(2)
C13 C15 C9 120.4(2)
C11 C16 C17 120.5(3)
C18 C17 C16 120.1(3)
C17 C18 C12 120.5(3)

loop_
_geom_bond_atom_site_label_1
_geom_bond_atom_site_label_2
_geom_bond_distance
C1 C3 1.372(2)
C1 C4 1.400(2)
C1 C6 1.490(3)
C2 C11 1.391(3)
C2 C12 1.393(3)
C2 C3 1.443(3)
C3 C7 1.493(3)
C4 C8 1.192(2)
C5 C10 1.380(3)
C5 C9 1.385(3)
C5 C8 1.428(3)
C6 O1 1.187(2)
C6 C7 1.562(3)
C7 O2 1.188(2)
C9 C15 1.374(3)
C10 C14 1.370(3)
C11 C16 1.371(4)
C12 C18 1.372(4)
C13 C14 1.365(4)
C13 C15 1.367(4)
C16 C17 1.374(4)
C17 C18 1.366(4)

loop_
_cod_related_entry_id
_cod_related_entry_database
_cod_related_entry_code
1 ChemSpider 30659335
